data_7715078
loop_
_publ_author_name
'Pawar, Swapnil S.'
'Ketkar, Rohit N.'
'Gaware, Pranav B.'
'Jagushte, Kaustubh U.'
'Dhawne, Divyani'
'Save, Shreyada N.'
'Sharma, Shilpy'
'Periyasamy, Ganga'
'Chimthanawala, Niyamat'
'Sathaye, Sadhana'
'Joshi, Shreerang V.'
'Sadhukhan, Nabanita'

_publ_section_title
;
 Molybdenum-maltolate as a molybdopterin mimic for bioinspired oxidation
 reaction.
;
_journal_issue 13
_journal_name_full 'Dalton transactions (Cambridge, England : 2003)'
_journal_page_first 5770
_journal_page_last 5774
_journal_paper_doi 10.1039/d3dt04296k
_journal_volume 53
_journal_year 2024
_chemical_formula_moiety 'C6 H6 O3'
_chemical_formula_sum 'C6 H6 O3'
_chemical_formula_weight 126.11
_space_group_crystal_system triclinic
_space_group_IT_number 2
_space_group_name_Hall '-P 1'
_space_group_name_H-M_alt 'P -1'
_atom_sites_solution_hydrogens geom
_atom_sites_solution_primary dual
_audit_block_doi 10.5517/ccdc.csd.cc2gyqtz
_audit_update_record
;
2023-09-04 deposited with the CCDC.	2024-01-19 downloaded from the CCDC.
;
_cell_angle_alpha 85.419(4)
_cell_angle_beta 86.684(4)
_cell_angle_gamma 70.931(5)
_cell_formula_units_Z 10
_cell_length_a 6.9493(4)
_cell_length_b 7.1414(4)
_cell_length_c 30.2196(13)
_cell_measurement_reflns_used 4476
_cell_measurement_temperature 150
_cell_measurement_theta_max 72.8690
_cell_measurement_theta_min 5.9560
_cell_volume 1412.10(14)
_computing_cell_refinement 'CrysAlisPro 1.171.41.93a (Rigaku OD, 2020)'
_computing_data_collection 'CrysAlisPro 1.171.41.93a (Rigaku OD, 2020)'
_computing_data_reduction 'CrysAlisPro 1.171.41.93a (Rigaku OD, 2020)'
_computing_molecular_graphics 'Olex2 (Dolomanov et al., 2009)'
_computing_publication_material 'Olex2 (Dolomanov et al., 2009)'
_computing_structure_refinement 'ShelXL (Sheldrick, 2015)'
_computing_structure_solution 'ShelXT (Sheldrick, 2015)'
_diffrn_ambient_temperature 150
_diffrn_detector 'CCD plate'
_diffrn_measured_fraction_theta_full 0.982
_diffrn_measured_fraction_theta_max 0.948
_diffrn_measurement_details
;
List of Runs (angles in degrees, time in seconds):

  # Type    Start    End  Width  t~exp~   \w     \q     \k     \f   Frames
#--------------------------------------------------------------------------
  1  \w   -191.00 -11.00   1.00    4.00    -- -101.00   0.00  36.00  180
  2  \w   -122.00  27.00   1.00    4.00    --  -32.00   0.00-108.00  149
  3  \w   -107.00 -11.00   1.00    4.00    -- -101.00  72.00 -36.00   96
  4  \w   -105.00 -27.00   1.00    4.00    -- -101.00  72.00 144.00   78
  5  \w   -106.00 -22.00   1.00    4.00    -- -101.00  72.00-144.00   84
  6  \w   -120.00 -34.00   1.00    4.00    -- -101.00  43.00 108.00   86
  7  \w    -58.00  15.00   1.00    4.00    --  -32.00  72.00-108.00   73
  8  \w    -97.00 -67.00   1.00    4.00    -- -101.00  72.00  72.00   30
  9  \w    -66.00 -16.00   1.00    4.00    --  -32.00  72.00 108.00   50
 10  \w   -106.00 -22.00   1.00    4.00    -- -101.00  72.00 -72.00   84
 11  \w   -106.00 -76.00   1.00    4.00    -- -101.00  72.00  36.00   30
 12  \w    -94.00 -19.00   1.00    4.00    -- -101.00  72.00 108.00   75
 13  \w   -162.00 -77.00   1.00    4.00    -- -101.00 -44.00 144.00   85
 14  \w    -97.00 -31.00   1.00    4.00    -- -101.00  72.00-108.00   66
 15  \w   -155.00-111.00   1.00    4.00    -- -101.00 -72.00 108.00   44
 16  \w    -44.00 -14.00   1.00    4.00    --  -32.00  72.00 -36.00   30
 17  \w   -120.00 -89.00   1.00    4.00    -- -101.00  72.00   0.00   31
 18  \w   -117.00 -86.00   1.00    4.00    -- -101.00  72.00-180.00   31
 19  \w   -191.00 -67.00   1.00    4.00    -- -101.00 -72.00  36.00  124
 20  \w   -191.00 -67.00   1.00    4.00    -- -101.00 -72.00 -36.00  124
 21  \w   -191.00 -67.00   1.00    4.00    -- -101.00 -72.00-108.00  124
 22  \w   -122.00  58.00   1.00    4.00    --  -32.00   0.00  36.00  180
 23  \w   -191.00 -70.00   1.00    4.00    -- -101.00 -72.00 144.00  121
 24  \w   -191.00-184.00   1.00    4.00    -- -101.00 -72.00  72.00    7
;
_diffrn_measurement_device 'abstract diffractometer'
_diffrn_measurement_device_type 'dtrek-CrysAlisPro-abstract goniometer imported rigaku-d*trek images'
_diffrn_measurement_method '\w scans'
_diffrn_orient_matrix_type 'CrysAlisPro convention (1999,Acta A55,543-557)'
_diffrn_orient_matrix_UB_11 -0.1794852000
_diffrn_orient_matrix_UB_12 -0.0439390000
_diffrn_orient_matrix_UB_13 0.0259712000
_diffrn_orient_matrix_UB_21 0.0227919000
_diffrn_orient_matrix_UB_22 0.1230309000
_diffrn_orient_matrix_UB_23 0.0377900000
_diffrn_orient_matrix_UB_31 -0.1494842000
_diffrn_orient_matrix_UB_32 0.1877467000
_diffrn_orient_matrix_UB_33 -0.0227141000
_diffrn_radiation_monochromator graphite
_diffrn_radiation_probe x-ray
_diffrn_radiation_type 'Cu K\a'
_diffrn_radiation_wavelength 1.54184
_diffrn_reflns_av_R_equivalents 0.1271
_diffrn_reflns_av_unetI/netI 0.1016
_diffrn_reflns_Laue_measured_fraction_full 0.982
_diffrn_reflns_Laue_measured_fraction_max 0.948
_diffrn_reflns_limit_h_max 8
_diffrn_reflns_limit_h_min -8
_diffrn_reflns_limit_k_max 8
_diffrn_reflns_limit_k_min -8
_diffrn_reflns_limit_l_max 37
_diffrn_reflns_limit_l_min -37
_diffrn_reflns_number 18978
_diffrn_reflns_point_group_measured_fraction_full 0.982
_diffrn_reflns_point_group_measured_fraction_max 0.948
_diffrn_reflns_theta_full 67.684
_diffrn_reflns_theta_max 73.895
_diffrn_reflns_theta_min 2.936
_diffrn_source 'fine-focus sealed X-ray tube'
_diffrn_source_type 'Enhance (Cu) X-ray Source'
_exptl_absorpt_coefficient_mu 1.031
_exptl_absorpt_correction_T_max 1.00000
_exptl_absorpt_correction_T_min 0.59571
_exptl_absorpt_correction_type multi-scan
_exptl_absorpt_process_details
;
CrysAlisPro 1.171.41.93a (Rigaku Oxford Diffraction, 2020)
Empirical absorption correction using spherical harmonics,
implemented in SCALE3 ABSPACK scaling algorithm.
;
_exptl_crystal_colour colourless
_exptl_crystal_colour_primary colourless
_exptl_crystal_density_diffrn 1.483
_exptl_crystal_description block
_exptl_crystal_F_000 660
_exptl_crystal_size_max 0.25
_exptl_crystal_size_mid 0.13
_exptl_crystal_size_min 0.056
_refine_diff_density_max 0.722
_refine_diff_density_min -0.911
_refine_diff_density_rms 0.205
_refine_ls_extinction_method none
_refine_ls_goodness_of_fit_ref 1.081
_refine_ls_hydrogen_treatment constr
_refine_ls_matrix_type full
_refine_ls_number_parameters 416
_refine_ls_number_reflns 5419
_refine_ls_number_restraints 0
_refine_ls_restrained_S_all 1.081
_refine_ls_R_factor_all 0.1352
_refine_ls_R_factor_gt 0.0907
_refine_ls_shift/su_max 0.000
_refine_ls_shift/su_mean 0.000
_refine_ls_structure_factor_coef Fsqd
_refine_ls_weighting_details 'w=1/[\s^2^(Fo^2^)+(0.2000P)^2^] where P=(Fo^2^+2Fc^2^)/3'
_refine_ls_weighting_scheme calc
_refine_ls_wR_factor_gt 0.2389
_refine_ls_wR_factor_ref 0.3199
_reflns_Friedel_coverage 0.000
_reflns_number_gt 3551
_reflns_number_total 5419
_reflns_threshold_expression 'I > 2\s(I)'
_cod_data_source_file d3dt04296k2.cif
_cod_data_source_block Maltol
_cod_depositor_comments
;
Adding full bibliography for 7715077--7715078.cif.

2024-06-28
Z value and formula fixed to values more according to usual
chemical conventions.                 miguel
;
_cod_original_formula_sum 'C30 H30 O15'
_cod_original_formula_weight 630.54
_cod_original_formula_moiety '5(C6 H6 O3)'
_cod_original_formula_units_Z 2
_cod_original_cell_volume 1412.09(13)
_cod_database_code 7715078
_chemical_oxdiff_formula C6O3H10
_shelx_space_group_comment
;
The symmetry employed for this shelxl refinement is uniquely defined
by the following loop, which should always be used as a source of
symmetry information in preference to the above space-group names.
They are only intended as comments.
;
_shelx_estimated_absorpt_t_max 0.945
_shelx_estimated_absorpt_t_min 0.783
_reflns_odcompleteness_completeness 94.82
_reflns_odcompleteness_iscentric 1
_reflns_odcompleteness_theta 73.73
_olex2_refinement_description
;
1. Fixed Uiso
 At 1.2 times of:
  All C(H) groups
 At 1.5 times of:
  All C(H,H,H) groups, All O(H) groups
2.a Aromatic/amide H refined with riding coordinates:
 C3(H3), C4(H4), C9(H9), C10(H10), C15(H15), C16(H16), C21(H21), C22(H22),
 C27(H27), C28(H28)
2.b Idealised Me refined as rotating group:
 C6(H6A,H6B,H6C), C12(H12A,H12B,H12C), C18(H18A,H18B,H18C), C24(H24A,H24B,
 H24C), C30(H30A,H30B,H30C)
2.c Idealised tetrahedral OH refined as rotating group:
 O2(H2), O5(H5), O8(H8), O11(H11), O14(H14)
;
_olex2_submission_special_instructions 'No special instructions were received'
_oxdiff_exptl_absorpt_empirical_details
;
Empirical correction (ABSPACK) includes:
- Absorption correction using spherical harmonics
- Frame scaling
- Detector area scaling
;
_oxdiff_exptl_absorpt_empirical_full_max 2.469
_oxdiff_exptl_absorpt_empirical_full_min 0.392

loop_
_space_group_symop_operation_xyz
'x, y, z'
'-x, -y, -z'

loop_
_atom_site_label
_atom_site_type_symbol
_atom_site_fract_x
_atom_site_fract_y
_atom_site_fract_z
_atom_site_U_iso_or_equiv
_atom_site_adp_type
_atom_site_occupancy
_atom_site_site_symmetry_order
_atom_site_calc_flag
_atom_site_refinement_flags_posn
_atom_site_refinement_flags_adp
_atom_site_refinement_flags_occupancy
_atom_site_disorder_assembly
_atom_site_disorder_group
O1 O 0.6045(4) 0.8672(4) 0.86077(8) 0.0311(6) Uani 1 1 d . . . . .
O2 O 0.5452(4) 0.4479(4) 0.92740(8) 0.0291(6) Uani 1 1 d . . . . .
H2 H 0.503471 0.443114 0.953987 0.044 Uiso 1 1 calc GR . . . .
O3 O 0.5061(5) 0.7171(4) 0.98998(9) 0.0373(7) Uani 1 1 d . . . . .
O4 O 0.7131(4) 0.8375(4) 0.74181(9) 0.0327(6) Uani 1 1 d . . . . .
O5 O 0.6567(5) 1.2854(4) 0.67327(9) 0.0349(7) Uani 1 1 d . . . . .
H5 H 0.680041 1.298150 0.645806 0.052 Uiso 1 1 calc GR . . . .
O6 O 0.7074(5) 1.0120(4) 0.61100(9) 0.0371(7) Uani 1 1 d . . . . .
O7 O 1.0509(4) 0.5168(4) 0.94114(8) 0.0306(6) Uani 1 1 d . . . . .
O8 O 1.0961(4) 0.1121(4) 0.87362(8) 0.0330(7) Uani 1 1 d . . . . .
H8 H 1.150134 0.092782 0.848080 0.049 Uiso 1 1 calc GR . . . .
O9 O 1.1519(5) 0.3937(4) 0.81207(8) 0.0366(7) Uani 1 1 d . . . . .
O10 O 0.7555(4) 0.6102(4) 0.46068(9) 0.0360(7) Uani 1 1 d . . . . .
O11 O 0.7820(5) 0.1726(4) 0.53073(9) 0.0366(7) Uani 1 1 d . . . . .
H11 H 0.761903 0.161867 0.558353 0.055 Uiso 1 1 calc GR . . . .
O12 O 0.6890(4) 0.4600(4) 0.59114(9) 0.0362(7) Uani 1 1 d . . . . .
O13 O 0.2249(4) 0.8608(4) 0.66152(9) 0.0338(7) Uani 1 1 d . . . . .
O14 O 0.1468(4) 1.2694(4) 0.73016(9) 0.0351(7) Uani 1 1 d . . . . .
H14 H 0.143077 1.268815 0.758006 0.053 Uiso 1 1 calc GR . . . .
O15 O 0.1833(4) 0.9588(4) 0.79219(8) 0.0341(7) Uani 1 1 d . . . . .
C1 C 0.5598(5) 0.6319(5) 0.91593(11) 0.0240(8) Uani 1 1 d . . . . .
C2 C 0.5408(6) 0.7660(5) 0.95057(12) 0.0271(8) Uani 1 1 d . . . . .
C3 C 0.5611(6) 0.9530(5) 0.93555(12) 0.0290(8) Uani 1 1 d . . . . .
H3 H 0.553929 1.048158 0.956376 0.035 Uiso 1 1 calc R . . . .
C4 C 0.5902(6) 0.9953(6) 0.89240(13) 0.0335(9) Uani 1 1 d . . . . .
H4 H 0.601454 1.121991 0.883413 0.040 Uiso 1 1 calc R . . . .
C5 C 0.5877(5) 0.6858(5) 0.87318(12) 0.0253(8) Uani 1 1 d . . . . .
C6 C 0.6063(6) 0.5617(6) 0.83484(12) 0.0326(9) Uani 1 1 d . . . . .
H6A H 0.483718 0.614904 0.817270 0.049 Uiso 1 1 calc GR . . . .
H6B H 0.621427 0.424864 0.845804 0.049 Uiso 1 1 calc GR . . . .
H6C H 0.725940 0.563507 0.816206 0.049 Uiso 1 1 calc GR . . . .
C7 C 0.6835(5) 1.0916(5) 0.68546(12) 0.0254(8) Uani 1 1 d . . . . .
C8 C 0.7109(5) 0.9562(6) 0.65085(13) 0.0277(8) Uani 1 1 d . . . . .
C9 C 0.7371(6) 0.7530(6) 0.66716(13) 0.0310(9) Uani 1 1 d . . . . .
H9 H 0.753616 0.653620 0.646840 0.037 Uiso 1 1 calc R . . . .
C10 C 0.7378(6) 0.7061(6) 0.71101(14) 0.0354(9) Uani 1 1 d . . . . .
H10 H 0.757043 0.571703 0.720808 0.043 Uiso 1 1 calc R . . . .
C11 C 0.6836(5) 1.0318(6) 0.72878(12) 0.0284(8) Uani 1 1 d . . . . .
C12 C 0.6532(7) 1.1597(6) 0.76701(13) 0.0372(9) Uani 1 1 d . . . . .
H12A H 0.522103 1.169966 0.782230 0.056 Uiso 1 1 calc GR . . . .
H12B H 0.654184 1.292396 0.756092 0.056 Uiso 1 1 calc GR . . . .
H12C H 0.763346 1.100845 0.787791 0.056 Uiso 1 1 calc GR . . . .
C13 C 1.0906(6) 0.2931(5) 0.88530(12) 0.0271(8) Uani 1 1 d . . . . .
C14 C 1.0587(5) 0.3350(5) 0.92848(12) 0.0272(8) Uani 1 1 d . . . . .
C15 C 1.0732(5) 0.6549(5) 0.90988(12) 0.0283(8) Uani 1 1 d . . . . .
H15 H 1.067387 0.780658 0.919195 0.034 Uiso 1 1 calc R . . . .
C16 C 1.1028(5) 0.6250(5) 0.86701(12) 0.0268(8) Uani 1 1 d . . . . .
H16 H 1.114391 0.729058 0.846498 0.032 Uiso 1 1 calc R . . . .
C17 C 1.1174(5) 0.4350(5) 0.85124(12) 0.0268(8) Uani 1 1 d . . . . .
C18 C 1.0294(6) 0.2020(6) 0.96621(12) 0.0356(9) Uani 1 1 d . . . . .
H18A H 1.148855 0.162402 0.984810 0.053 Uiso 1 1 calc GR . . . .
H18B H 1.011838 0.083670 0.955053 0.053 Uiso 1 1 calc GR . . . .
H18C H 0.907905 0.271514 0.983884 0.053 Uiso 1 1 calc GR . . . .
C19 C 0.7583(5) 0.3655(5) 0.51766(12) 0.0270(8) Uani 1 1 d . . . . .
C20 C 0.7097(5) 0.5091(5) 0.55140(12) 0.0275(8) Uani 1 1 d . . . . .
C21 C 0.6888(6) 0.7076(6) 0.53450(12) 0.0296(8) Uani 1 1 d . . . . .
H21 H 0.658598 0.810974 0.554322 0.036 Uiso 1 1 calc R . . . .
C22 C 0.7115(6) 0.7480(6) 0.49099(14) 0.0362(9) Uani 1 1 d . . . . .
H22 H 0.695755 0.881372 0.480824 0.043 Uiso 1 1 calc R . . . .
C23 C 0.7784(5) 0.4176(6) 0.47465(12) 0.0286(8) Uani 1 1 d . . . . .
C24 C 0.8284(6) 0.2845(6) 0.43695(13) 0.0353(9) Uani 1 1 d . . . . .
H24A H 0.706568 0.308708 0.419666 0.053 Uiso 1 1 calc GR . . . .
H24B H 0.875231 0.145621 0.448647 0.053 Uiso 1 1 calc GR . . . .
H24C H 0.936140 0.311771 0.417816 0.053 Uiso 1 1 calc GR . . . .
C25 C 0.1777(5) 1.0826(5) 0.71786(12) 0.0252(8) Uani 1 1 d . . . . .
C26 C 0.1927(5) 1.0472(6) 0.67444(12) 0.0284(8) Uani 1 1 d . . . . .
C27 C 0.2409(6) 0.7116(6) 0.69256(12) 0.0321(9) Uani 1 1 d . . . . .
H27 H 0.263686 0.582612 0.682868 0.039 Uiso 1 1 calc R . . . .
C28 C 0.2270(5) 0.7333(6) 0.73592(13) 0.0298(8) Uani 1 1 d . . . . .
H28 H 0.238780 0.621680 0.756196 0.036 Uiso 1 1 calc R . . . .
C29 C 0.1938(5) 0.9265(5) 0.75247(12) 0.0256(8) Uani 1 1 d . . . . .
C30 C 0.1739(7) 1.1968(6) 0.63668(13) 0.0382(9) Uani 1 1 d . . . . .
H30A H 0.304227 1.167856 0.619916 0.057 Uiso 1 1 calc GR . . . .
H30B H 0.137335 1.329357 0.647945 0.057 Uiso 1 1 calc GR . . . .
H30C H 0.067872 1.192320 0.617179 0.057 Uiso 1 1 calc GR . . . .

loop_
_atom_site_aniso_label
_atom_site_aniso_U_11
_atom_site_aniso_U_22
_atom_site_aniso_U_33
_atom_site_aniso_U_23
_atom_site_aniso_U_13
_atom_site_aniso_U_12
O1 0.0390(15) 0.0249(14) 0.0325(14) -0.0087(11) 0.0009(11) -0.0132(12)
O2 0.0384(15) 0.0216(13) 0.0294(13) -0.0091(10) 0.0046(11) -0.0117(12)
O3 0.0592(19) 0.0254(15) 0.0305(15) -0.0101(11) 0.0042(13) -0.0173(14)
O4 0.0363(14) 0.0262(15) 0.0377(15) -0.0069(11) 0.0003(11) -0.0119(12)
O5 0.0506(17) 0.0221(14) 0.0334(14) -0.0112(11) 0.0047(13) -0.0124(13)
O6 0.0539(18) 0.0288(15) 0.0308(15) -0.0099(11) 0.0013(12) -0.0150(14)
O7 0.0357(14) 0.0218(14) 0.0346(14) -0.0131(11) -0.0009(11) -0.0073(11)
O8 0.0507(17) 0.0157(13) 0.0331(14) -0.0074(11) 0.0013(12) -0.0107(12)
O9 0.0556(18) 0.0277(15) 0.0300(14) -0.0108(11) 0.0059(12) -0.0174(14)
O10 0.0426(16) 0.0290(15) 0.0336(15) -0.0070(12) -0.0005(12) -0.0069(13)
O11 0.0513(17) 0.0208(14) 0.0343(15) -0.0080(11) 0.0001(13) -0.0058(13)
O12 0.0509(17) 0.0273(15) 0.0312(15) -0.0087(11) -0.0019(12) -0.0118(13)
O13 0.0384(15) 0.0310(16) 0.0339(14) -0.0136(12) -0.0012(12) -0.0112(12)
O14 0.0492(17) 0.0203(14) 0.0357(15) -0.0082(11) -0.0052(13) -0.0088(13)
O15 0.0465(16) 0.0278(15) 0.0286(14) -0.0081(11) 0.0014(11) -0.0118(13)
C1 0.0254(17) 0.0182(18) 0.0298(19) -0.0090(14) -0.0031(14) -0.0066(14)
C2 0.0279(17) 0.0188(19) 0.034(2) -0.0106(15) -0.0035(15) -0.0039(15)
C3 0.0316(18) 0.0195(19) 0.037(2) -0.0088(15) -0.0001(15) -0.0082(15)
C4 0.037(2) 0.0202(19) 0.044(2) -0.0091(16) -0.0011(17) -0.0077(17)
C5 0.0262(17) 0.0194(18) 0.0322(19) -0.0074(15) -0.0029(14) -0.0082(15)
C6 0.039(2) 0.033(2) 0.029(2) -0.0124(16) 0.0023(16) -0.0132(18)
C7 0.0210(16) 0.0189(18) 0.0340(19) -0.0077(15) 0.0023(14) -0.0027(14)
C8 0.0229(17) 0.025(2) 0.036(2) -0.0120(15) 0.0027(15) -0.0071(15)
C9 0.0314(19) 0.024(2) 0.040(2) -0.0119(16) 0.0030(16) -0.0104(16)
C10 0.037(2) 0.023(2) 0.046(2) -0.0080(17) 0.0047(17) -0.0091(17)
C11 0.0266(18) 0.025(2) 0.035(2) -0.0100(16) 0.0010(15) -0.0095(16)
C12 0.046(2) 0.037(2) 0.031(2) -0.0141(17) 0.0005(17) -0.0145(19)
C13 0.0292(17) 0.0186(18) 0.035(2) -0.0092(14) -0.0015(15) -0.0082(15)
C14 0.0283(18) 0.0185(18) 0.035(2) -0.0089(15) -0.0021(15) -0.0067(15)
C15 0.0280(18) 0.0200(18) 0.039(2) -0.0085(15) 0.0013(15) -0.0097(15)
C16 0.0254(17) 0.0194(18) 0.036(2) -0.0059(15) 0.0039(14) -0.0072(15)
C17 0.0266(17) 0.026(2) 0.0294(19) -0.0094(15) 0.0015(14) -0.0088(15)
C18 0.045(2) 0.032(2) 0.032(2) -0.0074(16) 0.0041(17) -0.0142(19)
C19 0.0230(16) 0.0238(19) 0.0339(19) -0.0128(15) -0.0029(14) -0.0042(15)
C20 0.0295(18) 0.0189(18) 0.033(2) -0.0094(14) -0.0030(15) -0.0041(15)
C21 0.0329(19) 0.0235(19) 0.033(2) -0.0095(15) -0.0013(15) -0.0077(16)
C22 0.043(2) 0.024(2) 0.043(2) -0.0097(17) 0.0002(18) -0.0108(17)
C23 0.0270(18) 0.026(2) 0.0306(19) -0.0086(15) -0.0026(15) -0.0036(16)
C24 0.036(2) 0.033(2) 0.035(2) -0.0112(17) 0.0017(16) -0.0076(18)
C25 0.0193(15) 0.0207(19) 0.0350(19) -0.0062(15) -0.0002(14) -0.0048(14)
C26 0.0248(17) 0.026(2) 0.035(2) -0.0089(15) -0.0035(14) -0.0072(15)
C27 0.0333(19) 0.029(2) 0.034(2) -0.0105(16) -0.0003(16) -0.0088(17)
C28 0.0282(18) 0.027(2) 0.036(2) -0.0111(16) 0.0023(15) -0.0104(16)
C29 0.0224(16) 0.0219(19) 0.0313(19) -0.0061(15) -0.0032(14) -0.0040(14)
C30 0.043(2) 0.039(2) 0.031(2) 0.0003(17) -0.0062(17) -0.011(2)

loop_
_atom_type_symbol
_atom_type_description
_atom_type_scat_dispersion_real
_atom_type_scat_dispersion_imag
_atom_type_scat_source
C C 0.0181 0.0091 'International Tables Vol C Tables 4.2.6.8 and 6.1.1.4'
H H 0.0000 0.0000 'International Tables Vol C Tables 4.2.6.8 and 6.1.1.4'
O O 0.0492 0.0322 'International Tables Vol C Tables 4.2.6.8 and 6.1.1.4'

loop_
_geom_angle_atom_site_label_1
_geom_angle_atom_site_label_2
_geom_angle_atom_site_label_3
_geom_angle
_geom_angle_site_symmetry_1
_geom_angle_site_symmetry_3
_geom_angle_publ_flag
C4 O1 C5 118.9(3) . . ?
C1 O2 H2 109.5 . . ?
C10 O4 C11 119.4(3) . . ?
C7 O5 H5 109.5 . . ?
C15 O7 C14 119.1(3) . . ?
C13 O8 H8 109.5 . . ?
C22 O10 C23 119.0(3) . . ?
C19 O11 H11 109.5 . . ?
C27 O13 C26 119.3(3) . . ?
C25 O14 H14 109.5 . . ?
O2 C1 C2 118.7(3) . . ?
C5 C1 O2 119.9(3) . . ?
C5 C1 C2 121.4(3) . . ?
O3 C2 C1 120.8(3) . . ?
O3 C2 C3 124.5(3) . . ?
C3 C2 C1 114.7(3) . . ?
C2 C3 H3 119.8 . . ?
C4 C3 C2 120.4(3) . . ?
C4 C3 H3 119.8 . . ?
O1 C4 H4 118.3 . . ?
C3 C4 O1 123.4(4) . . ?
C3 C4 H4 118.3 . . ?
O1 C5 C6 112.7(3) . . ?
C1 C5 O1 121.2(3) . . ?
C1 C5 C6 126.0(3) . . ?
C5 C6 H6A 109.5 . . ?
C5 C6 H6B 109.5 . . ?
C5 C6 H6C 109.5 . . ?
H6A C6 H6B 109.5 . . ?
H6A C6 H6C 109.5 . . ?
H6B C6 H6C 109.5 . . ?
O5 C7 C8 118.1(3) . . ?
C11 C7 O5 119.7(3) . . ?
C11 C7 C8 122.2(4) . . ?
O6 C8 C7 122.2(4) . . ?
O6 C8 C9 123.8(3) . . ?
C7 C8 C9 114.0(3) . . ?
C8 C9 H9 120.1 . . ?
C10 C9 C8 119.8(3) . . ?
C10 C9 H9 120.1 . . ?
O4 C10 C9 123.9(4) . . ?
O4 C10 H10 118.1 . . ?
C9 C10 H10 118.1 . . ?
O4 C11 C12 112.8(3) . . ?
C7 C11 O4 120.7(3) . . ?
C7 C11 C12 126.4(4) . . ?
C11 C12 H12A 109.5 . . ?
C11 C12 H12B 109.5 . . ?
C11 C12 H12C 109.5 . . ?
H12A C12 H12B 109.5 . . ?
H12A C12 H12C 109.5 . . ?
H12B C12 H12C 109.5 . . ?
O8 C13 C17 118.7(3) . . ?
C14 C13 O8 119.2(3) . . ?
C14 C13 C17 122.0(3) . . ?
O7 C14 C18 112.6(3) . . ?
C13 C14 O7 120.4(3) . . ?
C13 C14 C18 126.9(3) . . ?
O7 C15 H15 118.1 . . ?
C16 C15 O7 123.7(3) . . ?
C16 C15 H15 118.1 . . ?
C15 C16 H16 119.8 . . ?
C15 C16 C17 120.3(4) . . ?
C17 C16 H16 119.8 . . ?
O9 C17 C13 121.6(3) . . ?
O9 C17 C16 124.1(4) . . ?
C13 C17 C16 114.3(3) . . ?
C14 C18 H18A 109.5 . . ?
C14 C18 H18B 109.5 . . ?
C14 C18 H18C 109.5 . . ?
H18A C18 H18B 109.5 . . ?
H18A C18 H18C 109.5 . . ?
H18B C18 H18C 109.5 . . ?
O11 C19 C20 118.3(3) . . ?
C23 C19 O11 119.7(3) . . ?
C23 C19 C20 122.0(4) . . ?
O12 C20 C19 121.6(4) . . ?
O12 C20 C21 124.1(3) . . ?
C21 C20 C19 114.2(3) . . ?
C20 C21 H21 119.9 . . ?
C22 C21 C20 120.2(3) . . ?
C22 C21 H21 119.9 . . ?
O10 C22 H22 118.2 . . ?
C21 C22 O10 123.7(4) . . ?
C21 C22 H22 118.2 . . ?
O10 C23 C24 112.1(3) . . ?
C19 C23 O10 120.8(3) . . ?
C19 C23 C24 127.1(4) . . ?
C23 C24 H24A 109.5 . . ?
C23 C24 H24B 109.5 . . ?
C23 C24 H24C 109.5 . . ?
H24A C24 H24B 109.5 . . ?
H24A C24 H24C 109.5 . . ?
H24B C24 H24C 109.5 . . ?
O14 C25 C29 118.1(3) . . ?
C26 C25 O14 119.9(3) . . ?
C26 C25 C29 122.0(3) . . ?
O13 C26 C30 113.2(3) . . ?
C25 C26 O13 120.7(4) . . ?
C25 C26 C30 126.1(3) . . ?
O13 C27 H27 118.0 . . ?
C28 C27 O13 124.0(4) . . ?
C28 C27 H27 118.0 . . ?
C27 C28 H28 119.9 . . ?
C27 C28 C29 120.2(4) . . ?
C29 C28 H28 119.9 . . ?
O15 C29 C25 121.8(3) . . ?
O15 C29 C28 124.4(3) . . ?
C25 C29 C28 113.8(3) . . ?
C26 C30 H30A 109.5 . . ?
C26 C30 H30B 109.5 . . ?
C26 C30 H30C 109.5 . . ?
H30A C30 H30B 109.5 . . ?
H30A C30 H30C 109.5 . . ?
H30B C30 H30C 109.5 . . ?

loop_
_geom_bond_atom_site_label_1
_geom_bond_atom_site_label_2
_geom_bond_distance
_geom_bond_site_symmetry_2
_geom_bond_publ_flag
O1 C4 1.353(4) . ?
O1 C5 1.360(4) . ?
O2 H2 0.8400 . ?
O2 C1 1.366(4) . ?
O3 C2 1.247(5) . ?
O4 C10 1.339(5) . ?
O4 C11 1.363(5) . ?
O5 H5 0.8400 . ?
O5 C7 1.358(4) . ?
O6 C8 1.237(5) . ?
O7 C14 1.366(4) . ?
O7 C15 1.350(5) . ?
O8 H8 0.8400 . ?
O8 C13 1.354(4) . ?
O9 C17 1.234(4) . ?
O10 C22 1.348(5) . ?
O10 C23 1.367(5) . ?
O11 H11 0.8400 . ?
O11 C19 1.362(5) . ?
O12 C20 1.238(5) . ?
O13 C26 1.362(4) . ?
O13 C27 1.342(5) . ?
O14 H14 0.8400 . ?
O14 C25 1.359(4) . ?
O15 C29 1.234(4) . ?
C1 C2 1.446(5) . ?
C1 C5 1.340(5) . ?
C2 C3 1.425(5) . ?
C3 H3 0.9500 . ?
C3 C4 1.334(6) . ?
C4 H4 0.9500 . ?
C5 C6 1.489(5) . ?
C6 H6A 0.9800 . ?
C6 H6B 0.9800 . ?
C6 H6C 0.9800 . ?
C7 C8 1.443(5) . ?
C7 C11 1.344(5) . ?
C8 C9 1.451(5) . ?
C9 H9 0.9500 . ?
C9 C10 1.341(6) . ?
C10 H10 0.9500 . ?
C11 C12 1.493(5) . ?
C12 H12A 0.9800 . ?
C12 H12B 0.9800 . ?
C12 H12C 0.9800 . ?
C13 C14 1.352(5) . ?
C13 C17 1.434(5) . ?
C14 C18 1.473(5) . ?
C15 H15 0.9500 . ?
C15 C16 1.323(5) . ?
C16 H16 0.9500 . ?
C16 C17 1.444(5) . ?
C18 H18A 0.9800 . ?
C18 H18B 0.9800 . ?
C18 H18C 0.9800 . ?
C19 C20 1.451(5) . ?
C19 C23 1.335(6) . ?
C20 C21 1.432(5) . ?
C21 H21 0.9500 . ?
C21 C22 1.335(6) . ?
C22 H22 0.9500 . ?
C23 C24 1.495(5) . ?
C24 H24A 0.9800 . ?
C24 H24B 0.9800 . ?
C24 H24C 0.9800 . ?
C25 C26 1.348(5) . ?
C25 C29 1.447(5) . ?
C26 C30 1.481(6) . ?
C27 H27 0.9500 . ?
C27 C28 1.326(5) . ?
C28 H28 0.9500 . ?
C28 C29 1.448(5) . ?
C30 H30A 0.9800 . ?
C30 H30B 0.9800 . ?
C30 H30C 0.9800 . ?
